data_4020491
loop_
_publ_author_name
'Tony K. M. Shing'
'Gulice Y. C. Leung'
'To Luk'

_publ_section_title
;
 Arabinose-Derived Ketones as Catalysts for
 Asymmetric Epoxidation of Alkenes
;
_journal_name_full 'Journal of Organic Chemistry'
_journal_page_first 7279
_journal_page_last 7289
_journal_paper_doi 10.1021/jo050928f
_journal_volume 70
_journal_year 2005
_chemical_formula_sum 'C30 H32 O7'
_chemical_formula_weight 504.56
_space_group_IT_number 19
_symmetry_cell_setting orthorhombic
_symmetry_space_group_name_Hall 'P 2ac 2ab'
_symmetry_space_group_name_H-M 'P 21 21 21'
_cell_angle_alpha 90.00
_cell_angle_beta 90.00
_cell_angle_gamma 90.00
_cell_formula_units_Z 4
_cell_length_a 9.5506(19)
_cell_length_b 13.846(3)
_cell_length_c 20.022(4)
_cell_measurement_temperature 293(2)
_cell_volume 2647.6(9)
_diffrn_ambient_temperature 293(2)
_exptl_crystal_density_diffrn 1.266
_cod_depositor_comments
;
The following automatic conversions were performed:
'_symmetry_cell_setting' value 'ORTHORHOMBIC' changed to 'orthorhombic'
according to '/home/saulius/struct/CIF-dictionaries/cif_core.dic'
dictionary named 'cif_core.dic' version 2.4.1 from 2010-06-29.

Automatic conversion script
Id: cif_fix_enum 1527 2010-12-29 10:47:43Z saulius 
;
_cod_database_code 4020491

loop_
_symmetry_equiv_pos_as_xyz
'x, y, z'
'-x+1/2, -y, z+1/2'
'-x, y+1/2, -z+1/2'
'x+1/2, -y+1/2, -z'

loop_
_atom_site_label
_atom_site_type_symbol
_atom_site_fract_x
_atom_site_fract_y
_atom_site_fract_z
_atom_site_U_iso_or_equiv
_atom_site_adp_type
_atom_site_occupancy
_atom_site_symmetry_multiplicity
_atom_site_calc_flag
_atom_site_refinement_flags
_atom_site_disorder_assembly
_atom_site_disorder_group
C1 C 0.8406(3) 0.4782(2) 0.66102(11) 0.0697(6) Uani 1 1 d . . .
C2 C 0.8675(3) 0.3749(2) 0.64184(14) 0.0817(8) Uani 1 1 d . . .
H2A H 0.8814 0.3711 0.5939 0.098 Uiso 1 1 calc R . .
H2B H 0.9528 0.3530 0.6633 0.098 Uiso 1 1 calc R . .
C3 C 0.6220(3) 0.34244(16) 0.63586(10) 0.0651(6) Uani 1 1 d . . .
H3A H 0.5499 0.2961 0.6495 0.078 Uiso 1 1 calc R . .
C4 C 0.5896(2) 0.44082(15) 0.66629(10) 0.0568(5) Uani 1 1 d . . .
H4A H 0.5964 0.4357 0.7150 0.068 Uiso 1 1 calc R . .
C5 C 0.4175(2) 0.56561(17) 0.67595(10) 0.0582(5) Uani 1 1 d . . .
C6 C 0.5292(2) 0.64063(16) 0.65268(10) 0.0580(5) Uani 1 1 d . . .
C7 C 0.6966(2) 0.51401(16) 0.64212(10) 0.0561(5) Uani 1 1 d . . .
H7A H 0.6911 0.5177 0.5933 0.067 Uiso 1 1 calc R . .
C8 C 0.2712(3) 0.5888(2) 0.65220(12) 0.0747(7) Uani 1 1 d . . .
H8A H 0.2075 0.5403 0.6680 0.112 Uiso 1 1 calc R . .
H8B H 0.2696 0.5901 0.6043 0.112 Uiso 1 1 calc R . .
H8C H 0.2435 0.6508 0.6692 0.112 Uiso 1 1 calc R . .
C9 C 0.5155(3) 0.73775(18) 0.68770(12) 0.0774(7) Uani 1 1 d . . .
H9A H 0.5865 0.7809 0.6715 0.116 Uiso 1 1 calc R . .
H9B H 0.5265 0.7290 0.7350 0.116 Uiso 1 1 calc R . .
H9C H 0.4248 0.7646 0.6787 0.116 Uiso 1 1 calc R . .
C10 C 0.6290(4) 0.25941(18) 0.53254(13) 0.0887(9) Uani 1 1 d . . .
H10A H 0.5463 0.2214 0.5423 0.106 Uiso 1 1 calc R . .
H10B H 0.7105 0.2239 0.5479 0.106 Uiso 1 1 calc R . .
C11 C 0.6394(3) 0.27711(16) 0.45852(11) 0.0646(6) Uani 1 1 d . . .
C12 C 0.5637(3) 0.34933(19) 0.42721(13) 0.0823(7) Uani 1 1 d . . .
H12A H 0.5058 0.3893 0.4523 0.099 Uiso 1 1 calc R . .
C13 C 0.5737(4) 0.3627(2) 0.35861(14) 0.0897(8) Uani 1 1 d . . .
H13A H 0.5219 0.4111 0.3379 0.108 Uiso 1 1 calc R . .
C14 C 0.6601(3) 0.3042(2) 0.32120(12) 0.0801(7) Uani 1 1 d . . .
H14A H 0.6680 0.3138 0.2754 0.096 Uiso 1 1 calc R . .
C15 C 0.7339(3) 0.2324(2) 0.35130(12) 0.0770(7) Uani 1 1 d . . .
H15A H 0.7909 0.1923 0.3259 0.092 Uiso 1 1 calc R . .
C16 C 0.7249(3) 0.21901(18) 0.41906(12) 0.0702(6) Uani 1 1 d . . .
H16A H 0.7769 0.1701 0.4390 0.084 Uiso 1 1 calc R . .
C17 C 0.3276(3) 0.5092(2) 0.78229(11) 0.0779(7) Uani 1 1 d . . .
H17A H 0.3242 0.4438 0.7649 0.093 Uiso 1 1 calc R . .
H17B H 0.2359 0.5383 0.7766 0.093 Uiso 1 1 calc R . .
C18 C 0.3668(2) 0.50772(16) 0.85548(10) 0.0618(5) Uani 1 1 d . . .
C19 C 0.4974(3) 0.53326(18) 0.87916(11) 0.0669(6) Uani 1 1 d . . .
H19A H 0.5667 0.5535 0.8497 0.080 Uiso 1 1 calc R . .
C20 C 0.5249(3) 0.52848(19) 0.94727(12) 0.0749(7) Uani 1 1 d . . .
H20A H 0.6130 0.5454 0.9632 0.090 Uiso 1 1 calc R . .
C21 C 0.4227(3) 0.49895(19) 0.99150(12) 0.0798(7) Uani 1 1 d . . .
H21A H 0.4422 0.4955 1.0369 0.096 Uiso 1 1 calc R . .
C22 C 0.2920(3) 0.4746(2) 0.96810(12) 0.0817(8) Uani 1 1 d . . .
H22A H 0.2226 0.4557 0.9979 0.098 Uiso 1 1 calc R . .
C23 C 0.2633(3) 0.47807(18) 0.90073(12) 0.0730(6) Uani 1 1 d . . .
H23A H 0.1751 0.4607 0.8852 0.088 Uiso 1 1 calc R . .
C24 C 0.5831(4) 0.7220(2) 0.54900(12) 0.0867(8) Uani 1 1 d . . .
H24A H 0.6800 0.7248 0.5634 0.104 Uiso 1 1 calc R . .
H24B H 0.5389 0.7832 0.5594 0.104 Uiso 1 1 calc R . .
C25 C 0.5758(3) 0.70311(18) 0.47492(11) 0.0673(6) Uani 1 1 d . . .
C26 C 0.4872(3) 0.7557(2) 0.43576(13) 0.0797(7) Uani 1 1 d . . .
H26A H 0.4316 0.8029 0.4555 0.096 Uiso 1 1 calc R . .
C27 C 0.4776(4) 0.7408(2) 0.36759(14) 0.0924(9) Uani 1 1 d . . .
H27A H 0.4154 0.7772 0.3422 0.111 Uiso 1 1 calc R . .
C28 C 0.5592(4) 0.6732(2) 0.33791(13) 0.0914(9) Uani 1 1 d . . .
H28A H 0.5536 0.6628 0.2921 0.110 Uiso 1 1 calc R . .
C29 C 0.6508(4) 0.6200(2) 0.37640(17) 0.1038(10) Uani 1 1 d . . .
H29A H 0.7077 0.5737 0.3565 0.125 Uiso 1 1 calc R . .
C30 C 0.6579(4) 0.6354(2) 0.44464(16) 0.0963(9) Uani 1 1 d . . .
H30A H 0.7197 0.5990 0.4703 0.116 Uiso 1 1 calc R . .
O1 O 0.9269(2) 0.52620(18) 0.69072(12) 0.1068(7) Uani 1 1 d . . .
O2 O 0.7537(2) 0.31201(12) 0.66066(8) 0.0767(5) Uani 1 1 d . . .
O3 O 0.45125(16) 0.47206(11) 0.64927(7) 0.0593(4) Uani 1 1 d . . .
O4 O 0.66840(17) 0.60753(10) 0.66886(7) 0.0593(4) Uani 1 1 d . . .
O5 O 0.62110(19) 0.35124(11) 0.56627(7) 0.0678(4) Uani 1 1 d . . .
O6 O 0.43114(16) 0.56444(12) 0.74684(6) 0.0619(4) Uani 1 1 d . . .
O7 O 0.51206(17) 0.64512(11) 0.58255(7) 0.0628(4) Uani 1 1 d . . .

loop_
_atom_site_aniso_label
_atom_site_aniso_U_11
_atom_site_aniso_U_22
_atom_site_aniso_U_33
_atom_site_aniso_U_23
_atom_site_aniso_U_13
_atom_site_aniso_U_12
C1 0.0651(15) 0.0813(16) 0.0626(13) 0.0019(12) 0.0047(11) 0.0024(12)
C2 0.0781(19) 0.093(2) 0.0741(16) 0.0013(13) 0.0068(12) 0.0215(15)
C3 0.0863(18) 0.0596(13) 0.0495(12) 0.0022(9) 0.0104(10) -0.0007(11)
C4 0.0622(13) 0.0616(12) 0.0468(10) -0.0003(9) 0.0045(9) 0.0012(10)
C5 0.0622(13) 0.0654(13) 0.0470(10) -0.0076(9) -0.0005(9) 0.0016(11)
C6 0.0631(14) 0.0626(12) 0.0482(11) -0.0040(9) -0.0076(9) 0.0038(10)
C7 0.0606(13) 0.0615(12) 0.0462(10) 0.0004(9) 0.0046(8) 0.0004(9)
C8 0.0621(15) 0.1001(19) 0.0618(13) -0.0037(13) -0.0061(10) 0.0078(12)
C9 0.098(2) 0.0659(15) 0.0681(14) -0.0143(11) -0.0060(12) 0.0036(14)
C10 0.147(3) 0.0521(13) 0.0674(14) -0.0062(11) 0.0152(15) -0.0020(15)
C11 0.0816(17) 0.0552(12) 0.0569(12) -0.0074(10) 0.0045(10) -0.0027(11)
C12 0.101(2) 0.0734(16) 0.0721(15) -0.0067(12) 0.0102(14) 0.0204(15)
C13 0.109(2) 0.0791(17) 0.0811(18) 0.0005(14) -0.0131(16) 0.0161(17)
C14 0.097(2) 0.0862(18) 0.0567(13) -0.0056(12) 0.0017(12) -0.0123(16)
C15 0.0797(17) 0.0834(17) 0.0677(14) -0.0103(13) 0.0141(12) 0.0012(13)
C16 0.0701(16) 0.0679(15) 0.0726(15) -0.0049(11) 0.0018(11) 0.0066(11)
C17 0.0729(16) 0.107(2) 0.0537(12) -0.0003(12) 0.0059(11) -0.0112(14)
C18 0.0674(15) 0.0639(13) 0.0541(11) -0.0031(9) 0.0049(9) 0.0055(10)
C19 0.0651(15) 0.0733(15) 0.0624(12) -0.0024(11) 0.0038(10) 0.0063(11)
C20 0.0805(18) 0.0738(16) 0.0704(15) -0.0021(12) -0.0143(12) 0.0078(12)
C21 0.110(2) 0.0768(17) 0.0530(12) 0.0056(11) -0.0053(13) 0.0054(15)
C22 0.102(2) 0.0856(17) 0.0577(13) 0.0093(13) 0.0092(13) -0.0065(15)
C23 0.0774(17) 0.0772(16) 0.0643(13) 0.0030(12) 0.0034(11) -0.0049(13)
C24 0.113(2) 0.0824(17) 0.0647(14) 0.0078(13) -0.0080(15) -0.0239(17)
C25 0.0792(16) 0.0633(14) 0.0593(12) 0.0093(10) 0.0001(11) -0.0098(12)
C26 0.0868(19) 0.0775(17) 0.0748(16) 0.0009(12) -0.0014(13) 0.0087(13)
C27 0.113(2) 0.092(2) 0.0712(17) 0.0129(14) -0.0187(15) 0.0046(17)
C28 0.118(2) 0.099(2) 0.0577(14) -0.0001(14) 0.0096(15) -0.0202(18)
C29 0.113(3) 0.096(2) 0.103(2) -0.0136(18) 0.0225(19) 0.0125(19)
C30 0.110(2) 0.092(2) 0.0872(19) 0.0035(15) -0.0149(17) 0.0242(18)
O1 0.0675(14) 0.1145(17) 0.1384(19) -0.0101(14) -0.0130(12) 0.0001(12)
O2 0.0926(13) 0.0693(10) 0.0683(10) 0.0111(8) 0.0096(9) 0.0169(9)
O3 0.0619(9) 0.0630(9) 0.0528(7) -0.0079(6) 0.0009(6) -0.0040(7)
O4 0.0628(9) 0.0601(9) 0.0550(8) -0.0043(6) -0.0053(6) -0.0041(7)
O5 0.0980(12) 0.0528(8) 0.0526(8) -0.0045(6) 0.0086(7) -0.0003(8)
O6 0.0625(9) 0.0788(10) 0.0444(7) -0.0047(6) 0.0024(6) -0.0011(8)
O7 0.0779(11) 0.0621(9) 0.0483(8) 0.0028(6) -0.0048(6) -0.0078(7)

loop_
_geom_bond_atom_site_label_1
_geom_bond_atom_site_label_2
_geom_bond_distance
_geom_bond_site_symmetry_2
_geom_bond_publ_flag
C1 O1 1.215(3) . ?
C1 C2 1.503(4) . ?
C1 C7 1.509(3) . ?
C2 O2 1.443(3) . ?
C3 O5 1.399(2) . ?
C3 O2 1.416(3) . ?
C3 C4 1.524(3) . ?
C4 O3 1.432(3) . ?
C4 C7 1.519(3) . ?
C5 O6 1.425(2) . ?
C5 O3 1.438(3) . ?
C5 C8 1.511(3) . ?
C5 C6 1.560(3) . ?
C6 O7 1.415(2) . ?
C6 O4 1.443(3) . ?
C6 C9 1.522(3) . ?
C7 O4 1.427(3) . ?
C10 O5 1.442(3) . ?
C10 C11 1.505(3) . ?
C11 C12 1.384(4) . ?
C11 C16 1.392(3) . ?
C12 C13 1.389(4) . ?
C13 C14 1.378(4) . ?
C14 C15 1.359(4) . ?
C15 C16 1.372(3) . ?
C17 O6 1.438(3) . ?
C17 C18 1.513(3) . ?
C18 C19 1.380(3) . ?
C18 C23 1.402(3) . ?
C19 C20 1.390(3) . ?
C20 C21 1.379(4) . ?
C21 C22 1.376(4) . ?
C22 C23 1.377(3) . ?
C24 O7 1.430(3) . ?
C24 C25 1.508(3) . ?
C25 C26 1.364(4) . ?
C25 C30 1.364(4) . ?
C26 C27 1.383(4) . ?
C27 C28 1.356(4) . ?
C28 C29 1.379(5) . ?
C29 C30 1.385(4) . ?

loop_
_cod_related_entry_id
_cod_related_entry_database
_cod_related_entry_code
1 ChemSpider 9887838
